data_7245348
loop_
_publ_author_name
'Miao, Yu-Qi'
'Li, Xin-Ying'
'Pan, Qiao-Jing'
'Ma, Yubin'
'Kang, Jia-Xin'
'Ma, Yan-Na'
'Liu, Zhenxing'
'Chen, Xuenian'

_publ_section_title
;
 A general photo-induced wide-scope regioselective hydroboration of
 alkenes without using a photocatalyst or an external initiator
;
_journal_issue 18
_journal_name_full 'Green Chemistry'
_journal_page_first 7113
_journal_page_last 7121
_journal_paper_doi 10.1039/D2GC02313J
_journal_volume 24
_journal_year 2022
_chemical_absolute_configuration unk
_chemical_formula_moiety 'C15 H20 B N3 O'
_chemical_formula_sum 'C15 H20 B N3 O'
_chemical_formula_weight 269.15
_space_group_crystal_system orthorhombic
_space_group_IT_number 19
_space_group_name_Hall 'P 2ac 2ab'
_space_group_name_H-M_alt 'P 21 21 21'
_atom_sites_solution_hydrogens mixed
_atom_sites_solution_primary dual
_audit_creation_date 2021-09-22
_audit_creation_method
;
Olex2 1.3
(compiled 2020.11.12 svn.r5f609507 for OlexSys, GUI svn.r6272)
;
_audit_update_record
;
2022-02-13 deposited with the CCDC.	2022-08-15 downloaded from the CCDC.
;
_cell_angle_alpha 90
_cell_angle_beta 90
_cell_angle_gamma 90
_cell_formula_units_Z 4
_cell_length_a 6.2427(5)
_cell_length_b 7.8871(6)
_cell_length_c 29.178(2)
_cell_measurement_reflns_used 1659
_cell_measurement_temperature 293(2)
_cell_measurement_theta_max 71.2160
_cell_measurement_theta_min 5.8180
_cell_volume 1436.63(19)
_computing_cell_refinement 'CrysAlisPro 1.171.40.53 (Rigaku OD, 2019)'
_computing_data_collection 'CrysAlisPro 1.171.40.53 (Rigaku OD, 2019)'
_computing_data_reduction 'CrysAlisPro 1.171.40.53 (Rigaku OD, 2019)'
_computing_molecular_graphics 'Olex2 1.3 (Dolomanov et al., 2009)'
_computing_publication_material 'Olex2 1.3 (Dolomanov et al., 2009)'
_computing_structure_refinement 'SHELXL 2018/3 (Sheldrick, 2015)'
_computing_structure_solution 'SHELXT 2018/2 (Sheldrick, 2018)'
_diffrn_ambient_temperature 293(2)
_diffrn_detector 'CCD plate'
_diffrn_detector_area_resol_mean 8.0521
_diffrn_detector_type EosS2
_diffrn_measured_fraction_theta_full 0.995
_diffrn_measured_fraction_theta_max 0.976
_diffrn_measurement_details
;
List of Runs (angles in degrees, time in seconds):

  # Type    Start    End  Width  t~exp~   \w     \q     \k     \f   Frames
#--------------------------------------------------------------------------
  1  \w    -86.00  -4.00   1.00    2.99    --  -35.75 -17.00-127.00   82
  2  \w    -73.00 -41.00   1.00    2.99    --  -35.75 109.00-179.00   32
  3  \w    100.00 143.00   1.00   11.97    --  107.12 109.00-179.00   43
  4  \w     40.00  66.00   1.00   11.97    --  107.12 -17.00-127.00   26
  5  \w     42.00  91.00   1.00   11.97    --  107.12-132.00-171.00   49
  6  \w     64.00 108.00   1.00    2.99    --   35.75 178.00-150.00   44
  7  \w     43.00  99.00   1.00    2.99    --   35.75  57.00-120.00   56
  8  \w     77.00 111.00   1.00   11.97    --  107.12-111.00  60.00   34
  9  \w     39.00 117.00   1.00   11.97    --  107.12 -30.00 -90.00   78
 10  \w     42.00 121.00   1.00   11.97    --  107.12 -61.00-180.00   79
;
_diffrn_measurement_device 'four-circle diffractometer'
_diffrn_measurement_device_type 'SuperNova, Dual, Cu at home/near, EosS2'
_diffrn_measurement_method '\w scans'
_diffrn_orient_matrix_type 'CrysAlisPro convention (1999,Acta A55,543-557)'
_diffrn_orient_matrix_UB_11 0.0376419000
_diffrn_orient_matrix_UB_12 -0.1300647000
_diffrn_orient_matrix_UB_13 0.0385791000
_diffrn_orient_matrix_UB_21 -0.0340447000
_diffrn_orient_matrix_UB_22 0.1401129000
_diffrn_orient_matrix_UB_23 0.0360974000
_diffrn_orient_matrix_UB_31 -0.2413904000
_diffrn_orient_matrix_UB_32 -0.0399652000
_diffrn_orient_matrix_UB_33 0.0008880000
_diffrn_radiation_monochromator mirror
_diffrn_radiation_probe x-ray
_diffrn_radiation_type 'Cu K\a'
_diffrn_radiation_wavelength 1.54184
_diffrn_reflns_av_R_equivalents 0.0312
_diffrn_reflns_av_unetI/netI 0.0526
_diffrn_reflns_Laue_measured_fraction_full 0.995
_diffrn_reflns_Laue_measured_fraction_max 0.976
_diffrn_reflns_limit_h_max 4
_diffrn_reflns_limit_h_min -7
_diffrn_reflns_limit_k_max 8
_diffrn_reflns_limit_k_min -9
_diffrn_reflns_limit_l_max 35
_diffrn_reflns_limit_l_min -31
_diffrn_reflns_number 3502
_diffrn_reflns_point_group_measured_fraction_full 0.996
_diffrn_reflns_point_group_measured_fraction_max 0.977
_diffrn_reflns_theta_full 67.684
_diffrn_reflns_theta_max 71.537
_diffrn_reflns_theta_min 5.811
_diffrn_source 'micro-focus sealed X-ray tube'
_diffrn_source_type 'SuperNova (Cu) X-ray Source'
_exptl_absorpt_coefficient_mu 0.620
_exptl_absorpt_correction_T_max 1.00000
_exptl_absorpt_correction_T_min 0.88467
_exptl_absorpt_correction_type multi-scan
_exptl_absorpt_process_details
;
CrysAlisPro 1.171.40.53 (Rigaku Oxford Diffraction, 2019)
Empirical absorption correction using spherical harmonics,
 implemented in SCALE3 ABSPACK scaling algorithm.
;
_exptl_crystal_colour 'clear light colourless'
_exptl_crystal_colour_lustre clear
_exptl_crystal_colour_modifier light
_exptl_crystal_colour_primary colourless
_exptl_crystal_density_diffrn 1.244
_exptl_crystal_description block
_exptl_crystal_F_000 576
_exptl_crystal_size_max 0.01
_exptl_crystal_size_mid 0.01
_exptl_crystal_size_min 0.01
_refine_diff_density_max 0.208
_refine_diff_density_min -0.247
_refine_diff_density_rms 0.044
_refine_ls_abs_structure_details
;
 Refined as a perfect inversion twin.
;
_refine_ls_abs_structure_Flack 0.5
_refine_ls_extinction_method none
_refine_ls_goodness_of_fit_ref 1.096
_refine_ls_hydrogen_treatment mixed
_refine_ls_matrix_type full
_refine_ls_number_parameters 192
_refine_ls_number_reflns 2428
_refine_ls_number_restraints 0
_refine_ls_restrained_S_all 1.096
_refine_ls_R_factor_all 0.0650
_refine_ls_R_factor_gt 0.0452
_refine_ls_shift/su_max 0.000
_refine_ls_shift/su_mean 0.000
_refine_ls_structure_factor_coef Fsqd
_refine_ls_weighting_details 'w=1/[\s^2^(Fo^2^)+(0.0255P)^2^+0.9137P] where P=(Fo^2^+2Fc^2^)/3'
_refine_ls_weighting_scheme calc
_refine_ls_wR_factor_gt 0.1025
_refine_ls_wR_factor_ref 0.1264
_reflns_Friedel_coverage 0.688
_reflns_Friedel_fraction_full 0.997
_reflns_Friedel_fraction_max 0.978
_reflns_number_gt 1869
_reflns_number_total 2428
_reflns_threshold_expression 'I > 2\s(I)'
_cod_data_source_file d2gc02313j2.cif
_cod_data_source_block myq
_cod_depositor_comments 'Adding full bibliography for 7245347--7245349.cif.'
_cod_original_cell_volume 1436.64(19)
_cod_database_code 7245348
_shelx_shelxl_version_number 2018/3
_chemical_oxdiff_formula 'C1 O1 N1 B1 '
_shelx_space_group_comment
;
The symmetry employed for this shelxl refinement is uniquely defined
by the following loop, which should always be used as a source of
symmetry information in preference to the above space-group names.
They are only intended as comments.
;
_shelx_estimated_absorpt_t_max 0.994
_shelx_estimated_absorpt_t_min 0.994
_reflns_odcompleteness_completeness 99.42
_reflns_odcompleteness_iscentric 1
_reflns_odcompleteness_theta 66.97
_olex2_refinement_description
;
1. Fixed Uiso
 At 1.2 times of:
  All C(H) groups, All C(H,H) groups
 At 1.5 times of:
  All C(H,H,H) groups
2.a Ternary CH refined with riding coordinates:
 C2(H2)
2.b Secondary CH2 refined with riding coordinates:
 C3(H3A,H3B)
2.c Aromatic/amide H refined with riding coordinates:
 C15(H15), C5(H5), C8(H8), C14(H14), C7(H7), C6(H6)
2.d Idealised Me refined as rotating group:
 C18(H18A,H18B,H18C), C20(H20A,H20B,H20C), C17(H17A,H17B,H17C)
;
_olex2_submission_special_instructions 'No special instructions were received'
_oxdiff_exptl_absorpt_empirical_details
;
Empirical correction (ABSPACK) includes:
- Absorption correction using spherical harmonics
- Frame scaling
;
_oxdiff_exptl_absorpt_empirical_full_max 1.265
_oxdiff_exptl_absorpt_empirical_full_min 0.642

loop_
_space_group_symop_operation_xyz
'x, y, z'
'-x+1/2, -y, z+1/2'
'-x, y+1/2, -z+1/2'
'x+1/2, -y+1/2, -z'

loop_
_atom_site_label
_atom_site_type_symbol
_atom_site_fract_x
_atom_site_fract_y
_atom_site_fract_z
_atom_site_U_iso_or_equiv
_atom_site_adp_type
_atom_site_occupancy
_atom_site_site_symmetry_order
_atom_site_calc_flag
_atom_site_refinement_flags_posn
_atom_site_refinement_flags_adp
_atom_site_refinement_flags_occupancy
_atom_site_disorder_assembly
_atom_site_disorder_group
O19 O -0.2213(5) -0.6492(4) -0.42281(11) 0.0508(9) Uani 1 1 d . . . . .
N16 N -0.7124(6) -0.0367(5) -0.39628(11) 0.0383(8) Uani 1 1 d . . . . .
N10 N -0.4049(6) -0.6738(5) -0.35607(13) 0.0407(9) Uani 1 1 d . . . . .
N13 N -0.5312(6) -0.0583(5) -0.45778(11) 0.0417(9) Uani 1 1 d . . . . .
C1 C -0.3672(6) -0.5973(6) -0.39780(14) 0.0368(10) Uani 1 1 d . . . . .
C2 C -0.5062(6) -0.4511(6) -0.41026(13) 0.0354(9) Uani 1 1 d . . . . .
H2 H -0.512291 -0.447044 -0.443804 0.042 Uiso 1 1 calc R U . . .
C12 C -0.5433(7) -0.1184(6) -0.41454(14) 0.0374(10) Uani 1 1 d . . . . .
C4 C -0.7377(6) -0.5239(5) -0.34297(13) 0.0359(9) Uani 1 1 d . . . . .
C3 C -0.7368(6) -0.4792(5) -0.39315(13) 0.0362(9) Uani 1 1 d . . . . .
H3A H -0.820067 -0.376862 -0.397988 0.043 Uiso 1 1 calc R U . . .
H3B H -0.802927 -0.569996 -0.410543 0.043 Uiso 1 1 calc R U . . .
C9 C -0.5695(7) -0.6207(6) -0.32575(14) 0.0372(10) Uani 1 1 d . . . . .
C15 C -0.8047(8) 0.0708(6) -0.42791(17) 0.0475(11) Uani 1 1 d . . . . .
H15 H -0.924685 0.138543 -0.423267 0.057 Uiso 1 1 calc R U . . .
C5 C -0.9043(8) -0.4797(6) -0.31390(16) 0.0475(11) Uani 1 1 d . . . . .
H5 H -1.017734 -0.415603 -0.325174 0.057 Uiso 1 1 calc R U . . .
C8 C -0.5691(9) -0.6697(6) -0.27981(15) 0.0503(13) Uani 1 1 d . . . . .
H8 H -0.455461 -0.732324 -0.268064 0.060 Uiso 1 1 calc R U . . .
C14 C -0.6904(8) 0.0598(6) -0.46628(16) 0.0472(12) Uani 1 1 d . . . . .
H14 H -0.713003 0.119396 -0.493354 0.057 Uiso 1 1 calc R U . . .
C18 C -0.7916(8) -0.0575(7) -0.34936(15) 0.0506(12) Uani 1 1 d . . . . .
H18A H -0.701855 -0.136297 -0.333242 0.076 Uiso 1 1 calc R U . . .
H18B H -0.935744 -0.099835 -0.350137 0.076 Uiso 1 1 calc R U . . .
H18C H -0.789164 0.050048 -0.333959 0.076 Uiso 1 1 calc R U . . .
C20 C -0.2660(8) -0.8150(6) -0.34328(17) 0.0544(13) Uani 1 1 d . . . . .
H20A H -0.151009 -0.774078 -0.324438 0.082 Uiso 1 1 calc R U . . .
H20B H -0.208114 -0.866248 -0.370445 0.082 Uiso 1 1 calc R U . . .
H20C H -0.347422 -0.897678 -0.326557 0.082 Uiso 1 1 calc R U . . .
C7 C -0.7388(10) -0.6246(7) -0.25178(16) 0.0589(15) Uani 1 1 d . . . . .
H7 H -0.739945 -0.659475 -0.221336 0.071 Uiso 1 1 calc R U . . .
C6 C -0.9048(9) -0.5293(8) -0.26836(16) 0.0608(15) Uani 1 1 d . . . . .
H6 H -1.017087 -0.498043 -0.249187 0.073 Uiso 1 1 calc R U . . .
C17 C -0.3670(9) -0.1034(8) -0.49094(17) 0.0714(18) Uani 1 1 d . . . . .
H17A H -0.341635 -0.223374 -0.489728 0.107 Uiso 1 1 calc R U . . .
H17B H -0.236956 -0.044012 -0.483857 0.107 Uiso 1 1 calc R U . . .
H17C H -0.414100 -0.072673 -0.521143 0.107 Uiso 1 1 calc R U . . .
B11 B -0.3997(8) -0.2679(7) -0.39277(18) 0.0383(11) Uani 1 1 d . . . . .
H11A H -0.403(6) -0.254(5) -0.3526(13) 0.027(10) Uiso 1 1 d . . . . .
H11B H -0.233(8) -0.266(6) -0.4055(15) 0.059(15) Uiso 1 1 d . . . . .

loop_
_atom_site_aniso_label
_atom_site_aniso_U_11
_atom_site_aniso_U_22
_atom_site_aniso_U_33
_atom_site_aniso_U_23
_atom_site_aniso_U_13
_atom_site_aniso_U_12
O19 0.0443(18) 0.058(2) 0.0502(18) 0.0013(17) 0.0079(16) 0.0179(17)
N16 0.0410(18) 0.0354(19) 0.0386(17) -0.0026(17) 0.0025(16) 0.0039(17)
N10 0.038(2) 0.043(2) 0.0408(19) 0.0057(17) -0.0022(16) 0.0113(17)
N13 0.044(2) 0.045(2) 0.0367(18) 0.0057(18) 0.0053(16) -0.0003(18)
C1 0.029(2) 0.043(2) 0.038(2) -0.007(2) -0.0032(18) 0.0023(19)
C2 0.034(2) 0.045(2) 0.0275(17) 0.003(2) -0.0018(16) 0.008(2)
C12 0.031(2) 0.046(3) 0.035(2) -0.002(2) -0.0016(17) -0.0010(19)
C4 0.032(2) 0.037(2) 0.039(2) -0.0009(19) 0.0004(18) -0.0010(19)
C3 0.0329(19) 0.036(2) 0.040(2) -0.0010(19) -0.0056(18) 0.0046(19)
C9 0.034(2) 0.040(2) 0.038(2) -0.0009(19) -0.0014(17) -0.0014(19)
C15 0.045(2) 0.038(3) 0.060(3) 0.007(2) -0.002(2) 0.010(2)
C5 0.045(3) 0.044(3) 0.053(3) 0.000(2) 0.008(2) 0.000(2)
C8 0.061(3) 0.049(3) 0.040(2) 0.005(2) -0.009(2) 0.003(3)
C14 0.057(3) 0.038(3) 0.047(2) 0.012(2) -0.005(2) 0.010(2)
C18 0.056(3) 0.051(3) 0.045(2) -0.002(2) 0.012(2) 0.007(2)
C20 0.047(3) 0.049(3) 0.067(3) 0.010(3) -0.005(3) 0.013(2)
C7 0.083(4) 0.062(3) 0.032(2) 0.000(2) 0.007(3) -0.010(3)
C6 0.066(3) 0.070(4) 0.046(3) -0.007(3) 0.018(3) -0.005(3)
C17 0.074(4) 0.089(5) 0.051(3) 0.007(3) 0.026(3) 0.009(4)
B11 0.029(2) 0.042(3) 0.044(3) -0.004(2) -0.004(2) 0.006(2)

loop_
_atom_type_symbol
_atom_type_description
_atom_type_scat_dispersion_real
_atom_type_scat_dispersion_imag
_atom_type_scat_source
C C 0.0181 0.0091 'International Tables Vol C Tables 4.2.6.8 and 6.1.1.4'
H H 0.0000 0.0000 'International Tables Vol C Tables 4.2.6.8 and 6.1.1.4'
B B 0.0090 0.0039 'International Tables Vol C Tables 4.2.6.8 and 6.1.1.4'
N N 0.0311 0.0180 'International Tables Vol C Tables 4.2.6.8 and 6.1.1.4'
O O 0.0492 0.0322 'International Tables Vol C Tables 4.2.6.8 and 6.1.1.4'

loop_
_geom_angle_atom_site_label_1
_geom_angle_atom_site_label_2
_geom_angle_atom_site_label_3
_geom_angle
_geom_angle_site_symmetry_1
_geom_angle_site_symmetry_3
_geom_angle_publ_flag
C12 N16 C15 110.9(4) . . ?
C12 N16 C18 125.5(4) . . ?
C15 N16 C18 123.6(4) . . ?
C1 N10 C9 123.0(4) . . ?
C1 N10 C20 117.3(4) . . ?
C9 N10 C20 119.7(4) . . ?
C12 N13 C14 111.3(4) . . ?
C12 N13 C17 125.1(4) . . ?
C14 N13 C17 123.5(4) . . ?
O19 C1 N10 120.1(4) . . ?
O19 C1 C2 122.8(4) . . ?
N10 C1 C2 117.1(4) . . ?
C1 C2 H2 107.0 . . ?
C1 C2 C3 110.8(4) . . ?
C1 C2 B11 111.3(3) . . ?
C3 C2 H2 107.0 . . ?
C3 C2 B11 113.4(3) . . ?
B11 C2 H2 107.0 . . ?
N16 C12 N13 104.2(4) . . ?
N16 C12 B11 129.1(4) . . ?
N13 C12 B11 126.5(4) . . ?
C9 C4 C3 118.5(4) . . ?
C5 C4 C3 122.6(4) . . ?
C5 C4 C9 118.9(4) . . ?
C2 C3 H3A 109.5 . . ?
C2 C3 H3B 109.5 . . ?
C4 C3 C2 110.6(3) . . ?
C4 C3 H3A 109.5 . . ?
C4 C3 H3B 109.5 . . ?
H3A C3 H3B 108.1 . . ?
C4 C9 N10 118.9(4) . . ?
C4 C9 C8 120.0(4) . . ?
C8 C9 N10 121.1(4) . . ?
N16 C15 H15 126.3 . . ?
C14 C15 N16 107.4(4) . . ?
C14 C15 H15 126.3 . . ?
C4 C5 H5 119.4 . . ?
C6 C5 C4 121.2(5) . . ?
C6 C5 H5 119.4 . . ?
C9 C8 H8 120.2 . . ?
C7 C8 C9 119.7(5) . . ?
C7 C8 H8 120.2 . . ?
N13 C14 H14 126.9 . . ?
C15 C14 N13 106.2(4) . . ?
C15 C14 H14 126.9 . . ?
N16 C18 H18A 109.5 . . ?
N16 C18 H18B 109.5 . . ?
N16 C18 H18C 109.5 . . ?
H18A C18 H18B 109.5 . . ?
H18A C18 H18C 109.5 . . ?
H18B C18 H18C 109.5 . . ?
N10 C20 H20A 109.5 . . ?
N10 C20 H20B 109.5 . . ?
N10 C20 H20C 109.5 . . ?
H20A C20 H20B 109.5 . . ?
H20A C20 H20C 109.5 . . ?
H20B C20 H20C 109.5 . . ?
C8 C7 H7 119.6 . . ?
C6 C7 C8 120.8(4) . . ?
C6 C7 H7 119.6 . . ?
C5 C6 H6 120.2 . . ?
C7 C6 C5 119.5(5) . . ?
C7 C6 H6 120.2 . . ?
N13 C17 H17A 109.5 . . ?
N13 C17 H17B 109.5 . . ?
N13 C17 H17C 109.5 . . ?
H17A C17 H17B 109.5 . . ?
H17A C17 H17C 109.5 . . ?
H17B C17 H17C 109.5 . . ?
C2 B11 H11A 112(2) . . ?
C2 B11 H11B 106(3) . . ?
C12 B11 C2 106.9(4) . . ?
C12 B11 H11A 108(2) . . ?
C12 B11 H11B 112(3) . . ?
H11A B11 H11B 110(3) . . ?

loop_
_geom_bond_atom_site_label_1
_geom_bond_atom_site_label_2
_geom_bond_distance
_geom_bond_site_symmetry_2
_geom_bond_publ_flag
O19 C1 1.237(5) . ?
N16 C12 1.347(5) . ?
N16 C15 1.379(6) . ?
N16 C18 1.465(5) . ?
N10 C1 1.379(5) . ?
N10 C9 1.419(5) . ?
N10 C20 1.460(5) . ?
N13 C12 1.350(5) . ?
N13 C14 1.385(6) . ?
N13 C17 1.454(6) . ?
C1 C2 1.488(6) . ?
C2 H2 0.9800 . ?
C2 C3 1.540(5) . ?
C2 B11 1.671(7) . ?
C12 B11 1.612(7) . ?
C4 C3 1.506(5) . ?
C4 C9 1.392(6) . ?
C4 C5 1.387(6) . ?
C3 H3A 0.9700 . ?
C3 H3B 0.9700 . ?
C9 C8 1.395(6) . ?
C15 H15 0.9300 . ?
C15 C14 1.330(6) . ?
C5 H5 0.9300 . ?
C5 C6 1.385(7) . ?
C8 H8 0.9300 . ?
C8 C7 1.385(7) . ?
C14 H14 0.9300 . ?
C18 H18A 0.9600 . ?
C18 H18B 0.9600 . ?
C18 H18C 0.9600 . ?
C20 H20A 0.9600 . ?
C20 H20B 0.9600 . ?
C20 H20C 0.9600 . ?
C7 H7 0.9300 . ?
C7 C6 1.369(8) . ?
C6 H6 0.9300 . ?
C17 H17A 0.9600 . ?
C17 H17B 0.9600 . ?
C17 H17C 0.9600 . ?
B11 H11A 1.18(4) . ?
B11 H11B 1.11(5) . ?

loop_
_geom_torsion_atom_site_label_1
_geom_torsion_atom_site_label_2
_geom_torsion_atom_site_label_3
_geom_torsion_atom_site_label_4
_geom_torsion
_geom_torsion_site_symmetry_1
_geom_torsion_site_symmetry_2
_geom_torsion_site_symmetry_3
_geom_torsion_site_symmetry_4
_geom_torsion_publ_flag
O19 C1 C2 C3 144.6(4) . . . . ?
O19 C1 C2 B11 -88.3(5) . . . . ?
N16 C12 B11 C2 93.0(5) . . . . ?
N16 C15 C14 N13 1.3(5) . . . . ?
N10 C1 C2 C3 -36.4(5) . . . . ?
N10 C1 C2 B11 90.8(5) . . . . ?
N10 C9 C8 C7 -176.0(5) . . . . ?
N13 C12 B11 C2 -80.1(5) . . . . ?
C1 N10 C9 C4 19.2(6) . . . . ?
C1 N10 C9 C8 -163.3(5) . . . . ?
C1 C2 C3 C4 51.8(5) . . . . ?
C1 C2 B11 C12 171.6(4) . . . . ?
C12 N16 C15 C14 -1.2(5) . . . . ?
C12 N13 C14 C15 -0.9(6) . . . . ?
C4 C9 C8 C7 1.4(8) . . . . ?
C4 C5 C6 C7 -0.5(9) . . . . ?
C3 C2 B11 C12 -62.7(4) . . . . ?
C3 C4 C9 N10 -0.2(6) . . . . ?
C3 C4 C9 C8 -177.7(4) . . . . ?
C3 C4 C5 C6 177.1(5) . . . . ?
C9 N10 C1 O19 -180.0(4) . . . . ?
C9 N10 C1 C2 1.0(6) . . . . ?
C9 C4 C3 C2 -34.6(5) . . . . ?
C9 C4 C5 C6 0.4(7) . . . . ?
C9 C8 C7 C6 -1.4(8) . . . . ?
C15 N16 C12 N13 0.6(5) . . . . ?
C15 N16 C12 B11 -173.7(5) . . . . ?
C5 C4 C3 C2 148.7(4) . . . . ?
C5 C4 C9 N10 176.6(4) . . . . ?
C5 C4 C9 C8 -0.8(7) . . . . ?
C8 C7 C6 C5 1.0(9) . . . . ?
C14 N13 C12 N16 0.2(5) . . . . ?
C14 N13 C12 B11 174.7(4) . . . . ?
C18 N16 C12 N13 -179.6(4) . . . . ?
C18 N16 C12 B11 6.1(8) . . . . ?
C18 N16 C15 C14 179.0(4) . . . . ?
C20 N10 C1 O19 0.3(6) . . . . ?
C20 N10 C1 C2 -178.8(4) . . . . ?
C20 N10 C9 C4 -161.0(4) . . . . ?
C20 N10 C9 C8 16.4(7) . . . . ?
C17 N13 C12 N16 177.3(5) . . . . ?
C17 N13 C12 B11 -8.2(8) . . . . ?
C17 N13 C14 C15 -178.1(5) . . . . ?
B11 C2 C3 C4 -74.3(4) . . . . ?
